data_2000196
loop_
_publ_author_name
'Ammon, H. L.'
'DeShong, P.'
'Lessen, T. A.'

_publ_section_title
;Structure of
 (2'<i>R</i>*,5<i>S</i>*)-(+-)-5-(tetrahydro-2'<i>H</i>-pyran-2'-yl)-2(5<i>H</i>)-furanone
;
_journal_issue 11
_journal_name_full 'Acta Crystallographica Section C'
_journal_page_first 2488
_journal_page_last 2489
_journal_paper_doi 10.1107/S0108270191006248
_journal_volume 47
_journal_year 1991
_chemical_formula_sum 'C9 H12 O3'
_chemical_formula_weight 168.2
_space_group_IT_number 2
_space_group_name_Hall '-P 1'
_space_group_name_H-M_alt 'P -1'
_symmetry_cell_setting triclinic
_symmetry_space_group_name_Hall '-P 1'
_symmetry_space_group_name_H-M 'P -1'
_cell_angle_alpha 113.329(9)
_cell_angle_beta 100.780(10)
_cell_angle_gamma 99.820(10)
_cell_formula_units_Z 2
_cell_length_a 5.5385(6)
_cell_length_b 8.5430(10)
_cell_length_c 10.3730(10)
_cell_volume 426.13(9)
_diffrn_radiation_type Cu
_diffrn_radiation_wavelength 1.54178
_exptl_absorpt_coefficient_mu 0.82
_exptl_crystal_density_diffrn 1.31
_exptl_crystal_F_000 180
_cod_data_source_file cr0339.cif
_cod_data_source_block cr0339a
_cod_original_cell_volume 426.2(2)
_cod_database_code 2000196

loop_
_space_group_symop_id
_space_group_symop_operation_xyz
1 x,y,z
2 -x,-y,-z

loop_
_atom_site_label
_atom_site_fract_x
_atom_site_fract_y
_atom_site_fract_z
O1 .9996(2) .44950(10) .14770(10)
O2 1.1431(3) .74140(10) .22380(10)
O3 .7787(2) .11620(10) .14300(10)
C1 1.1877(3) .6000(2) .19020(10)
C2 1.4297(3) .5511(2) .1845(2)
C3 1.3843(2) .3798(2) .1418(2)
C4 1.1072(2) .3006(2) .11330(10)
C5 1.0450(2) .20010(10) .20100(10)
C6 .6918(3) .0082(2) .2104(2)
C7 .7462(3) .1131(2) .3726(2)
C8 1.0281(4) .2045(2) .4404(2)
C9 1.1196(3) .3145(2) .36510(10)
H2 1.590(4) .635(3) .215(2)
H3 1.498(4) .306(3) .122(2)
H4 1.025(3) .214(2) .007(2)
H5 1.131(3) .108(2) .1810(10)
H6A .774(3) -.091(2) .190(2)
H6E .495(4) -.049(3) .157(2)
H7A .652(5) .201(3) .399(2)
H7E .681(5) .027(3) .407(3)
H8A 1.128(4) .121(3) .428(2)
H8E 1.071(4) .283(3) .538(2)
H9A 1.050(4) .408(2) .381(2)
H9E 1.301(4) .363(3) .399(2)

loop_
_geom_bond_atom_site_label_1
_geom_bond_atom_site_label_2
_geom_bond_distance
O1 C1 1.362(2)
O1 C4 1.4420(10)
O2 C1 1.201(2)
O3 C5 1.4200(10)
O3 C6 1.434(2)
C1 C2 1.475(2)
C2 C3 1.312(2)
C3 C4 1.490(2)
C4 C5 1.522(2)
C5 C9 1.518(2)
C6 C7 1.499(2)
C7 C8 1.510(3)
C8 C9 1.522(2)
